data_7211327
loop_
_publ_author_name
'Tong, Yu-Zhang'
'Wang, Qing-Lun'
'Su, Cheng-Yun'
'Ma, Yue'
'Ren, Shi'
'Xu, Gong-Feng'
'Yang, Guang-Ming'
'Cheng, Peng'
'Liao, Dai-Zheng'

_publ_section_title
;
 Nine cyanide-bridged bimetallic magnetic chains derived from
 octacyanomolybdate(v) and lanthanide(iii) building blocks
;
_journal_issue 46
_journal_name_full CrystEngComm
_journal_page_first 9906
_journal_paper_doi 10.1039/c3ce41048j
_journal_volume 15
_journal_year 2013
_chemical_formula_sum 'C26 H42 Gd Mo N14 O6'
_chemical_formula_weight 899.93
_chemical_name_systematic
;
?
;
_space_group_IT_number 14
_symmetry_cell_setting monoclinic
_symmetry_space_group_name_Hall '-P 2ybc'
_symmetry_space_group_name_H-M 'P 1 21/c 1'
_atom_sites_solution_hydrogens geom
_atom_sites_solution_primary direct
_atom_sites_solution_secondary difmap
_audit_creation_method SHELXL-97
_cell_angle_alpha 90.00
_cell_angle_beta 91.17(3)
_cell_angle_gamma 90.00
_cell_formula_units_Z 4
_cell_length_a 16.426(3)
_cell_length_b 11.051(2)
_cell_length_c 21.097(4)
_cell_measurement_temperature 293(2)
_cell_measurement_theta_max 25.01
_cell_measurement_theta_min 2.08
_cell_volume 3828.8(12)
_computing_cell_refinement 'Bruker XSCANS'
_computing_data_collection 'Bruker XSCANS'
_computing_data_reduction 'Bruker SHELXTL'
_computing_molecular_graphics 'Bruker SHELXTL'
_computing_publication_material 'Bruker SHELXTL'
_computing_structure_refinement 'SHELXL-97 (Sheldrick, 1997)'
_computing_structure_solution 'SHELXS-97 (Sheldrick, 1990)'
_diffrn_ambient_temperature 293(2)
_diffrn_measured_fraction_theta_full 0.998
_diffrn_measured_fraction_theta_max 0.998
_diffrn_measurement_device_type 'Bruker P4'
_diffrn_measurement_method '\w scans'
_diffrn_radiation_monochromator graphite
_diffrn_radiation_source 'fine-focus sealed tube'
_diffrn_radiation_type MoK\a
_diffrn_radiation_wavelength 0.71073
_diffrn_reflns_av_R_equivalents 0.0875
_diffrn_reflns_av_sigmaI/netI 0.0720
_diffrn_reflns_limit_h_max 18
_diffrn_reflns_limit_h_min -19
_diffrn_reflns_limit_k_max 12
_diffrn_reflns_limit_k_min -13
_diffrn_reflns_limit_l_max 25
_diffrn_reflns_limit_l_min -25
_diffrn_reflns_number 30558
_diffrn_reflns_theta_full 25.01
_diffrn_reflns_theta_max 25.01
_diffrn_reflns_theta_min 2.08
_exptl_absorpt_coefficient_mu 2.099
_exptl_absorpt_correction_T_max 0.7868
_exptl_absorpt_correction_T_min 0.6552
_exptl_absorpt_correction_type multi-scan
_exptl_absorpt_process_details SADABS
_exptl_crystal_colour yellow
_exptl_crystal_density_diffrn 1.561
_exptl_crystal_density_meas ?
_exptl_crystal_density_method 'not measured'
_exptl_crystal_description block
_exptl_crystal_F_000 1799
_exptl_crystal_size_max 0.22
_exptl_crystal_size_mid 0.16
_exptl_crystal_size_min 0.12
_refine_diff_density_max 1.163
_refine_diff_density_min -1.560
_refine_diff_density_rms 0.197
_refine_ls_extinction_method none
_refine_ls_goodness_of_fit_ref 1.076
_refine_ls_hydrogen_treatment constr
_refine_ls_matrix_type full
_refine_ls_number_parameters 445
_refine_ls_number_reflns 6738
_refine_ls_number_restraints 76
_refine_ls_restrained_S_all 1.112
_refine_ls_R_factor_all 0.0753
_refine_ls_R_factor_gt 0.0581
_refine_ls_shift/su_max 0.074
_refine_ls_shift/su_mean 0.007
_refine_ls_structure_factor_coef Fsqd
_refine_ls_weighting_details 'calc w=1/[\s^2^(Fo^2^)+(0.0896P)^2^+2.7249P] where P=(Fo^2^+2Fc^2^)/3'
_refine_ls_weighting_scheme calc
_refine_ls_wR_factor_gt 0.1567
_refine_ls_wR_factor_ref 0.1713
_reflns_number_gt 5273
_reflns_number_total 6738
_reflns_threshold_expression >2sigma(I)
_cod_data_source_file c3ce41048j.txt
_cod_data_source_block shelxl
_cod_depositor_comments
;
The following automatic conversions were performed:

'_symmetry_cell_setting' value 'Monoclinic' changed to 'monoclinic'
according to /home/saulius/struct/CIF-dictionaries/cif_core.dic
dictionary named 'cif_core.dic' version 2.4.2 from 2011-04-26.

Automatic conversion script
Id: cif_fix_values 1891 2012-01-12 08:04:46Z andrius 

The following automatic conversions were performed:

'_exptl_crystal_density_meas' value 'none' was changed to '?' - the
value is perceived as not measured.

Automatic conversion script
Id: cif_fix_values 3008 2015-01-20 13:52:24Z robertas 
;
_cod_original_sg_symbol_H-M P2(1)/c
_cod_database_code 7211327

loop_
_symmetry_equiv_pos_as_xyz
'x, y, z'
'-x, y+1/2, -z+1/2'
'-x, -y, -z'
'x, -y-1/2, z-1/2'

loop_
_atom_site_label
_atom_site_type_symbol
_atom_site_fract_x
_atom_site_fract_y
_atom_site_fract_z
_atom_site_U_iso_or_equiv
_atom_site_adp_type
_atom_site_occupancy
_atom_site_symmetry_multiplicity
_atom_site_calc_flag
_atom_site_refinement_flags
C1 C 0.2416(5) -0.4132(8) 0.8320(3) 0.0421(18) Uani 1 1 d .
C2 C 0.1670(6) -0.2296(8) 0.7807(5) 0.056(2) Uani 1 1 d .
C3 C 0.1384(6) -0.1409(8) 0.8906(4) 0.060(2) Uani 1 1 d .
C4 C 0.2587(4) -0.0434(7) 0.8269(3) 0.0384(17) Uani 1 1 d .
C5 C 0.3307(6) -0.2325(8) 0.7819(5) 0.054(2) Uani 1 1 d .
C6 C 0.2939(6) -0.1158(9) 0.9381(4) 0.063(2) Uani 1 1 d .
C7 C 0.3584(6) -0.3125(9) 0.8985(5) 0.063(2) Uani 1 1 d .
C8 C 0.2010(7) -0.3277(9) 0.9393(4) 0.067(3) Uani 1 1 d .
C9 C 0.1401(11) 0.2802(17) 0.9054(9) 0.143(4) Uani 1 1 d U
H9 H 0.1593 0.3573 0.9149 0.172 Uiso 1 1 calc R
C10 C 0.0283(13) 0.190(2) 0.9424(13) 0.248(9) Uani 1 1 d DU
H10A H -0.0204 0.2362 0.9351 0.372 Uiso 1 1 calc R
H10B H 0.0222 0.1404 0.9794 0.372 Uiso 1 1 calc R
H10C H 0.0378 0.1390 0.9064 0.372 Uiso 1 1 calc R
C11 C 0.0534(14) 0.3579(18) 0.9837(11) 0.224(8) Uani 1 1 d DU
H11A H 0.0127 0.3933 0.9562 0.335 Uiso 1 1 calc R
H11B H 0.0915 0.4191 0.9970 0.335 Uiso 1 1 calc R
H11C H 0.0279 0.3239 1.0201 0.335 Uiso 1 1 calc R
C12 C 0.0174(14) 0.097(3) 0.6529(7) 0.258(15) Uani 1 1 d D
H12A H -0.0384 0.1211 0.6470 0.387 Uiso 1 1 calc R
H12B H 0.0292 0.0315 0.6246 0.387 Uiso 1 1 calc R
H12C H 0.0524 0.1642 0.6440 0.387 Uiso 1 1 calc R
C13 C -0.0232(9) -0.0298(17) 0.7384(10) 0.198(11) Uani 1 1 d .
H13A H -0.0271 -0.0218 0.7836 0.297 Uiso 1 1 calc R
H13B H -0.0028 -0.1088 0.7284 0.297 Uiso 1 1 calc R
H13C H -0.0762 -0.0193 0.7191 0.297 Uiso 1 1 calc R
C14 C 0.0838(7) 0.1104(13) 0.7505(7) 0.100(4) Uani 1 1 d .
H14 H 0.0888 0.0742 0.7902 0.120 Uiso 1 1 calc R
C15 C 0.3776(5) 0.2137(8) 0.9006(4) 0.053(2) Uani 1 1 d .
H15 H 0.3444 0.1511 0.9143 0.064 Uiso 1 1 calc R
C16 C 0.4997(7) 0.3290(13) 0.9116(7) 0.115(5) Uani 1 1 d .
H16A H 0.5234 0.3072 0.8720 0.173 Uiso 1 1 calc R
H16B H 0.5421 0.3399 0.9431 0.173 Uiso 1 1 calc R
H16C H 0.4697 0.4030 0.9065 0.173 Uiso 1 1 calc R
C17 C 0.4719(8) 0.1594(11) 0.9844(6) 0.105(4) Uani 1 1 d .
H17A H 0.4453 0.0821 0.9823 0.158 Uiso 1 1 calc R
H17B H 0.4588 0.1990 1.0234 0.158 Uiso 1 1 calc R
H17C H 0.5298 0.1481 0.9825 0.158 Uiso 1 1 calc R
C18 C 0.4127(5) 0.4448(8) 0.7551(4) 0.053(2) Uani 1 1 d .
H18 H 0.4048 0.4726 0.7961 0.063 Uiso 1 1 calc R
C19 C 0.4879(7) 0.4486(13) 0.6604(5) 0.099(4) Uani 1 1 d .
H19A H 0.4910 0.3619 0.6589 0.149 Uiso 1 1 calc R
H19B H 0.5378 0.4826 0.6457 0.149 Uiso 1 1 calc R
H19C H 0.4434 0.4758 0.6338 0.149 Uiso 1 1 calc R
C20 C 0.5311(6) 0.5734(11) 0.7553(6) 0.095(4) Uani 1 1 d .
H20A H 0.5169 0.5829 0.7990 0.143 Uiso 1 1 calc R
H20B H 0.5270 0.6502 0.7342 0.143 Uiso 1 1 calc R
H20C H 0.5859 0.5438 0.7529 0.143 Uiso 1 1 calc R
C21 C 0.2129(10) 0.4888(14) 0.6706(5) 0.121(6) Uani 1 1 d .
H21 H 0.2489 0.5314 0.6968 0.145 Uiso 1 1 calc R
C22 C 0.1513(12) 0.474(2) 0.5765(9) 0.194(7) Uani 1 1 d U
H22A H 0.1908 0.4259 0.5552 0.291 Uiso 1 1 calc R
H22B H 0.1234 0.5253 0.5463 0.291 Uiso 1 1 calc R
H22C H 0.1126 0.4224 0.5966 0.291 Uiso 1 1 calc R
C23 C 0.2142(14) 0.6659(15) 0.6039(8) 0.187(9) Uani 1 1 d .
H23A H 0.2082 0.7209 0.6387 0.281 Uiso 1 1 calc R
H23B H 0.1799 0.6915 0.5690 0.281 Uiso 1 1 calc R
H23C H 0.2699 0.6653 0.5910 0.281 Uiso 1 1 calc R
C24 C 0.3328(13) 0.087(2) 0.5335(7) 0.216(12) Uani 1 1 d .
H24A H 0.2929 0.0540 0.5046 0.324 Uiso 1 1 calc R
H24B H 0.3838 0.0466 0.5283 0.324 Uiso 1 1 calc R
H24C H 0.3394 0.1720 0.5250 0.324 Uiso 1 1 calc R
C25 C 0.2819(10) -0.0428(12) 0.6131(7) 0.141(6) Uani 1 1 d D
H25A H 0.2678 -0.0426 0.6570 0.211 Uiso 1 1 calc R
H25B H 0.3253 -0.0994 0.6066 0.211 Uiso 1 1 calc R
H25C H 0.2353 -0.0659 0.5877 0.211 Uiso 1 1 calc R
C26 C 0.3039(8) 0.1610(12) 0.6370(7) 0.097(4) Uani 1 1 d .
H26 H 0.3170 0.2376 0.6221 0.117 Uiso 1 1 calc R
Gd1 Gd 0.24875(2) 0.27444(3) 0.775982(17) 0.03411(17) Uani 1 1 d .
Mo1 Mo 0.24941(4) -0.22696(6) 0.86115(3) 0.0379(2) Uani 1 1 d .
N1 N 0.3725(6) -0.2341(7) 0.7401(5) 0.075(3) Uani 1 1 d .
N2 N 0.1266(6) -0.2326(9) 0.7371(5) 0.091(3) Uani 1 1 d .
N3 N 0.2392(4) -0.5114(6) 0.8165(3) 0.0472(16) Uani 1 1 d .
N4 N 0.1708(7) -0.3807(9) 0.9786(4) 0.101(3) Uani 1 1 d .
N5 N 0.4174(6) -0.3585(9) 0.9151(5) 0.097(3) Uani 1 1 d .
N6 N 0.3174(7) -0.0558(9) 0.9785(4) 0.093(3) Uani 1 1 d .
N7 N 0.0806(6) -0.0960(10) 0.9060(5) 0.101(3) Uani 1 1 d .
N8 N 0.2619(4) 0.0560(6) 0.8114(3) 0.0436(15) Uani 1 1 d .
N9 N 0.4448(5) 0.2328(7) 0.9317(4) 0.071(2) Uani 1 1 d .
N10 N 0.4749(4) 0.4865(7) 0.7244(4) 0.061(2) Uani 1 1 d .
N11 N 0.1911(7) 0.5471(9) 0.6230(4) 0.100(3) Uani 1 1 d U
N12 N 0.3069(6) 0.0719(9) 0.5956(4) 0.088(3) Uani 1 1 d D
N13 N 0.0306(5) 0.0595(8) 0.7151(5) 0.079(3) Uani 1 1 d D
N14 N 0.0940(9) 0.2676(13) 0.9514(7) 0.139(4) Uani 1 1 d DU
O1 O 0.1261(4) 0.1892(7) 0.7447(4) 0.093(3) Uani 1 1 d .
O2 O 0.1980(4) 0.3905(6) 0.6904(3) 0.0664(18) Uani 1 1 d .
O3 O 0.1703(5) 0.2672(7) 0.8666(4) 0.087(2) Uani 1 1 d U
O4 O 0.3644(3) 0.3716(6) 0.7332(3) 0.0590(16) Uani 1 1 d .
O5 O 0.3541(3) 0.2725(5) 0.8540(3) 0.0547(16) Uani 1 1 d .
O6 O 0.2867(4) 0.1549(6) 0.6900(3) 0.0683(18) Uani 1 1 d .

loop_
_atom_site_aniso_label
_atom_site_aniso_U_11
_atom_site_aniso_U_22
_atom_site_aniso_U_33
_atom_site_aniso_U_23
_atom_site_aniso_U_13
_atom_site_aniso_U_12
C1 0.052(5) 0.029(5) 0.045(4) 0.006(3) 0.005(3) -0.004(4)
C2 0.067(6) 0.044(6) 0.056(6) -0.008(4) -0.012(5) 0.010(4)
C3 0.075(6) 0.047(6) 0.059(5) 0.003(4) 0.025(5) 0.001(5)
C4 0.053(5) 0.019(4) 0.043(4) -0.006(3) 0.001(3) -0.002(3)
C5 0.069(6) 0.038(5) 0.055(6) 0.001(4) -0.001(5) 0.021(4)
C6 0.099(7) 0.038(6) 0.051(5) -0.002(4) 0.000(5) -0.013(5)
C7 0.072(6) 0.045(6) 0.071(6) -0.006(5) -0.026(5) 0.001(5)
C8 0.117(8) 0.037(5) 0.047(5) 0.003(4) 0.011(5) -0.005(5)
C9 0.139(7) 0.162(7) 0.130(7) 0.003(6) 0.041(6) -0.007(6)
C10 0.244(12) 0.245(12) 0.256(12) -0.008(9) 0.017(9) -0.009(9)
C11 0.230(11) 0.212(11) 0.229(11) -0.004(9) 0.016(9) -0.004(9)
C12 0.22(2) 0.44(5) 0.106(14) 0.01(2) -0.024(15) -0.07(3)
C13 0.078(9) 0.129(17) 0.39(3) 0.087(19) -0.031(14) -0.029(10)
C14 0.064(7) 0.097(11) 0.138(11) -0.016(8) -0.020(7) -0.014(7)
C15 0.058(5) 0.039(5) 0.062(6) -0.004(4) -0.019(4) 0.000(4)
C16 0.073(8) 0.112(11) 0.159(13) 0.020(10) -0.046(8) -0.040(8)
C17 0.122(10) 0.074(9) 0.117(10) 0.016(7) -0.055(8) 0.011(8)
C18 0.039(4) 0.044(6) 0.077(6) 0.010(4) 0.013(4) -0.006(4)
C19 0.085(8) 0.133(12) 0.081(8) -0.006(7) 0.036(6) -0.023(8)
C20 0.047(6) 0.071(8) 0.169(12) -0.014(8) 0.025(7) -0.023(5)
C21 0.210(16) 0.095(11) 0.058(7) 0.008(7) 0.005(8) 0.072(11)
C22 0.205(10) 0.188(10) 0.190(10) 0.016(8) -0.011(8) -0.014(8)
C23 0.35(3) 0.085(12) 0.127(13) 0.030(10) 0.071(16) -0.037(16)
C24 0.30(3) 0.24(3) 0.106(13) -0.049(14) 0.081(15) -0.12(2)
C25 0.218(19) 0.080(12) 0.125(12) 0.004(9) 0.010(12) -0.004(12)
C26 0.114(10) 0.066(9) 0.113(11) 0.005(8) 0.006(8) -0.033(7)
Gd1 0.0367(3) 0.0197(3) 0.0460(3) 0.00051(14) 0.00120(16) -0.00274(14)
Mo1 0.0576(5) 0.0184(4) 0.0377(4) -0.0001(2) 0.0006(3) -0.0007(3)
N1 0.097(7) 0.055(6) 0.076(6) -0.001(4) 0.031(5) 0.011(4)
N2 0.093(7) 0.095(8) 0.082(7) -0.024(5) -0.036(6) 0.028(5)
N3 0.058(4) 0.027(4) 0.058(4) -0.002(3) 0.004(3) -0.003(3)
N4 0.177(10) 0.067(7) 0.061(5) 0.011(5) 0.031(6) -0.009(7)
N5 0.103(7) 0.077(7) 0.107(7) 0.002(6) -0.052(6) 0.008(6)
N6 0.152(9) 0.065(6) 0.061(5) -0.010(5) -0.017(5) -0.033(6)
N7 0.081(7) 0.105(9) 0.120(8) -0.004(6) 0.042(6) 0.027(6)
N8 0.049(4) 0.027(4) 0.055(4) 0.002(3) 0.009(3) -0.002(3)
N9 0.071(5) 0.052(5) 0.088(6) -0.001(4) -0.036(5) 0.005(4)
N10 0.036(4) 0.051(5) 0.095(5) 0.016(4) 0.014(4) -0.003(3)
N11 0.145(7) 0.080(6) 0.073(5) 0.024(5) -0.022(5) -0.008(5)
N12 0.111(7) 0.086(8) 0.066(6) -0.038(5) 0.008(5) -0.006(6)
N13 0.036(4) 0.073(7) 0.127(8) -0.018(5) -0.007(4) -0.009(4)
N14 0.141(6) 0.153(7) 0.127(6) -0.009(5) 0.066(5) -0.032(6)
O1 0.063(4) 0.058(5) 0.155(8) 0.033(5) -0.039(4) -0.043(4)
O2 0.085(5) 0.042(4) 0.071(4) 0.022(3) -0.017(3) 0.001(3)
O3 0.101(5) 0.073(4) 0.089(5) 0.003(3) 0.067(4) 0.004(4)
O4 0.052(3) 0.061(4) 0.065(4) 0.002(3) 0.015(3) -0.022(3)
O5 0.052(4) 0.049(4) 0.062(4) 0.008(3) -0.019(3) -0.003(3)
O6 0.115(5) 0.052(4) 0.039(3) -0.002(3) 0.015(3) -0.002(4)

loop_
_atom_type_symbol
_atom_type_description
_atom_type_scat_dispersion_real
_atom_type_scat_dispersion_imag
_atom_type_scat_source
C C 0.0033 0.0016 'International Tables Vol C Tables 4.2.6.8 and 6.1.1.4'
H H 0.0000 0.0000 'International Tables Vol C Tables 4.2.6.8 and 6.1.1.4'
Gd Gd -0.1653 3.9035 'International Tables Vol C Tables 4.2.6.8 and 6.1.1.4'
Mo Mo -1.6832 0.6857 'International Tables Vol C Tables 4.2.6.8 and 6.1.1.4'
N N 0.0061 0.0033 'International Tables Vol C Tables 4.2.6.8 and 6.1.1.4'
O O 0.0106 0.0060 'International Tables Vol C Tables 4.2.6.8 and 6.1.1.4'

loop_
_geom_angle_atom_site_label_1
_geom_angle_atom_site_label_2
_geom_angle_atom_site_label_3
_geom_angle
_geom_angle_site_symmetry_1
_geom_angle_site_symmetry_3
N3 C1 Mo1 178.6(7) . .
N2 C2 Mo1 177.1(10) . .
N7 C3 Mo1 179.9(12) . .
N8 C4 Mo1 176.7(6) . .
N1 C5 Mo1 179.0(9) . .
N6 C6 Mo1 179.3(9) . .
N5 C7 Mo1 176.5(10) . .
N4 C8 Mo1 175.6(11) . .
O3 C9 N14 164(2) . .
O3 C9 H9 98.1 . .
N14 C9 H9 98.1 . .
N14 C10 H10A 109.4 . .
N14 C10 H10B 109.5 . .
H10A C10 H10B 109.5 . .
N14 C10 H10C 109.5 . .
H10A C10 H10C 109.5 . .
H10B C10 H10C 109.5 . .
N14 C11 H11A 109.4 . .
N14 C11 H11B 109.5 . .
H11A C11 H11B 109.5 . .
N14 C11 H11C 109.5 . .
H11A C11 H11C 109.5 . .
H11B C11 H11C 109.5 . .
N13 C12 H12A 109.5 . .
N13 C12 H12B 109.5 . .
H12A C12 H12B 109.5 . .
N13 C12 H12C 109.4 . .
H12A C12 H12C 109.5 . .
H12B C12 H12C 109.5 . .
N13 C13 H13A 109.5 . .
N13 C13 H13B 109.5 . .
H13A C13 H13B 109.5 . .
N13 C13 H13C 109.5 . .
H13A C13 H13C 109.5 . .
H13B C13 H13C 109.5 . .
O1 C14 N13 134.4(15) . .
O1 C14 H14 112.8 . .
N13 C14 H14 112.8 . .
O5 C15 N9 124.7(9) . .
O5 C15 H15 117.7 . .
N9 C15 H15 117.6 . .
N9 C16 H16A 109.5 . .
N9 C16 H16B 109.5 . .
H16A C16 H16B 109.5 . .
N9 C16 H16C 109.5 . .
H16A C16 H16C 109.5 . .
H16B C16 H16C 109.5 . .
N9 C17 H17A 109.5 . .
N9 C17 H17B 109.5 . .
H17A C17 H17B 109.5 . .
N9 C17 H17C 109.5 . .
H17A C17 H17C 109.5 . .
H17B C17 H17C 109.5 . .
O4 C18 N10 124.0(9) . .
O4 C18 H18 118.0 . .
N10 C18 H18 118.0 . .
N10 C19 H19A 109.5 . .
N10 C19 H19B 109.5 . .
H19A C19 H19B 109.5 . .
N10 C19 H19C 109.5 . .
H19A C19 H19C 109.5 . .
H19B C19 H19C 109.5 . .
N10 C20 H20A 109.5 . .
N10 C20 H20B 109.5 . .
H20A C20 H20B 109.5 . .
N10 C20 H20C 109.5 . .
H20A C20 H20C 109.5 . .
H20B C20 H20C 109.5 . .
O2 C21 N11 134.5(16) . .
O2 C21 H21 112.8 . .
N11 C21 H21 112.8 . .
N11 C22 H22A 109.4 . .
N11 C22 H22B 109.5 . .
H22A C22 H22B 109.5 . .
N11 C22 H22C 109.5 . .
H22A C22 H22C 109.5 . .
H22B C22 H22C 109.5 . .
N11 C23 H23A 109.5 . .
N11 C23 H23B 109.5 . .
H23A C23 H23B 109.5 . .
N11 C23 H23C 109.5 . .
H23A C23 H23C 109.5 . .
H23B C23 H23C 109.5 . .
N12 C24 H24A 109.5 . .
N12 C24 H24B 109.5 . .
H24A C24 H24B 109.5 . .
N12 C24 H24C 109.5 . .
H24A C24 H24C 109.5 . .
H24B C24 H24C 109.5 . .
N12 C25 H25A 109.5 . .
N12 C25 H25B 109.5 . .
H25A C25 H25B 109.5 . .
N12 C25 H25C 109.5 . .
H25A C25 H25C 109.5 . .
H25B C25 H25C 109.5 . .
O6 C26 N12 127.5(12) . .
O6 C26 H26 116.3 . .
N12 C26 H26 116.3 . .
O1 Gd1 O3 74.1(3) . .
O1 Gd1 O6 78.1(3) . .
O3 Gd1 O6 141.1(3) . .
O1 Gd1 O2 73.1(2) . .
O3 Gd1 O2 117.1(3) . .
O6 Gd1 O2 78.9(2) . .
O1 Gd1 O5 144.9(2) . .
O3 Gd1 O5 80.7(3) . .
O6 Gd1 O5 109.4(2) . .
O2 Gd1 O5 141.4(2) . .
O1 Gd1 O4 140.9(3) . .
O3 Gd1 O4 142.0(3) . .
O6 Gd1 O4 74.5(2) . .
O2 Gd1 O4 74.7(2) . .
O5 Gd1 O4 71.9(2) . .
O1 Gd1 N3 114.8(3) . 1_565
O3 Gd1 N3 73.4(2) . 1_565
O6 Gd1 N3 144.3(2) . 1_565
O2 Gd1 N3 74.0(2) . 1_565
O5 Gd1 N3 79.8(2) . 1_565
O4 Gd1 N3 76.2(2) . 1_565
O1 Gd1 N8 76.4(2) . .
O3 Gd1 N8 76.7(2) . .
O6 Gd1 N8 70.6(2) . .
O2 Gd1 N8 140.5(2) . .
O5 Gd1 N8 74.3(2) . .
O4 Gd1 N8 118.6(2) . .
N3 Gd1 N8 143.1(2) 1_565 .
C2 Mo1 C1 74.2(3) . .
C2 Mo1 C6 143.4(4) . .
C1 Mo1 C6 141.2(3) . .
C2 Mo1 C8 111.2(4) . .
C1 Mo1 C8 72.8(3) . .
C6 Mo1 C8 81.0(4) . .
C2 Mo1 C7 141.8(4) . .
C1 Mo1 C7 74.3(3) . .
C6 Mo1 C7 73.0(4) . .
C8 Mo1 C7 79.1(4) . .
C2 Mo1 C3 73.2(4) . .
C1 Mo1 C3 117.2(3) . .
C6 Mo1 C3 78.9(4) . .
C8 Mo1 C3 71.3(4) . .
C7 Mo1 C3 141.9(4) . .
C2 Mo1 C4 78.3(3) . .
C1 Mo1 C4 143.8(3) . .
C6 Mo1 C4 72.0(3) . .
C8 Mo1 C4 140.4(3) . .
C7 Mo1 C4 118.0(3) . .
C3 Mo1 C4 75.4(3) . .
C2 Mo1 C5 77.2(4) . .
C1 Mo1 C5 77.6(3) . .
C6 Mo1 C5 113.2(4) . .
C8 Mo1 C5 145.1(3) . .
C7 Mo1 C5 75.4(4) . .
C3 Mo1 C5 140.7(3) . .
C4 Mo1 C5 73.7(3) . .
C1 N3 Gd1 173.6(6) . 1_545
C4 N8 Gd1 172.4(6) . .
C15 N9 C17 123.3(9) . .
C15 N9 C16 119.9(9) . .
C17 N9 C16 116.8(9) . .
C18 N10 C19 119.7(8) . .
C18 N10 C20 120.1(9) . .
C19 N10 C20 120.2(8) . .
C21 N11 C22 112.7(14) . .
C21 N11 C23 129.4(15) . .
C22 N11 C23 116.6(13) . .
C26 N12 C25 119.5(11) . .
C26 N12 C24 123.2(13) . .
C25 N12 C24 117.3(12) . .
C14 N13 C12 121.1(14) . .
C14 N13 C13 122.0(13) . .
C12 N13 C13 116.7(14) . .
C9 N14 C11 127.2(18) . .
C9 N14 C10 116.2(19) . .
C11 N14 C10 97.6(18) . .
C14 O1 Gd1 145.5(9) . .
C21 O2 Gd1 134.0(9) . .
C9 O3 Gd1 169.2(14) . .
C18 O4 Gd1 132.6(6) . .
C15 O5 Gd1 140.5(6) . .
C26 O6 Gd1 142.0(8) . .

loop_
_geom_bond_atom_site_label_1
_geom_bond_atom_site_label_2
_geom_bond_distance
_geom_bond_site_symmetry_2
C1 N3 1.135(10) .
C1 Mo1 2.151(9) .
C2 N2 1.125(12) .
C2 Mo1 2.149(10) .
C3 N7 1.125(11) .
C3 Mo1 2.160(10) .
C4 N8 1.148(9) .
C4 Mo1 2.160(8) .
C5 N1 1.128(12) .
C5 Mo1 2.162(10) .
C6 N6 1.141(11) .
C6 Mo1 2.152(9) .
C7 N5 1.143(11) .
C7 Mo1 2.159(9) .
C8 N4 1.137(11) .
C8 Mo1 2.155(9) .
C9 O3 0.975(17) .
C9 N14 1.252(19) .
C9 H9 0.9300 .
C10 N14 1.389(10) .
C10 H10A 0.9600 .
C10 H10B 0.9600 .
C10 H10C 0.9600 .
C11 N14 1.387(10) .
C11 H11A 0.9600 .
C11 H11B 0.9600 .
C11 H11C 0.9600 .
C12 N13 1.390(9) .
C12 H12A 0.9600 .
C12 H12B 0.9600 .
C12 H12C 0.9600 .
C13 N13 1.420(17) .
C13 H13A 0.9600 .
C13 H13B 0.9600 .
C13 H13C 0.9600 .
C14 O1 1.123(13) .
C14 N13 1.269(13) .
C14 H14 0.9300 .
C15 O5 1.234(10) .
C15 N9 1.291(11) .
C15 H15 0.9300 .
C16 N9 1.462(14) .
C16 H16A 0.9600 .
C16 H16B 0.9600 .
C16 H16C 0.9600 .
C17 N9 1.439(13) .
C17 H17A 0.9600 .
C17 H17B 0.9600 .
C17 H17C 0.9600 .
C18 O4 1.218(9) .
C18 N10 1.304(10) .
C18 H18 0.9300 .
C19 N10 1.434(12) .
C19 H19A 0.9600 .
C19 H19B 0.9600 .
C19 H19C 0.9600 .
C20 N10 1.474(13) .
C20 H20A 0.9600 .
C20 H20B 0.9600 .
C20 H20C 0.9600 .
C21 O2 1.189(15) .
C21 N11 1.240(13) .
C21 H21 0.9300 .
C22 N11 1.419(19) .
C22 H22A 0.9600 .
C22 H22B 0.9600 .
C22 H22C 0.9600 .
C23 N11 1.427(17) .
C23 H23A 0.9600 .
C23 H23B 0.9600 .
C23 H23C 0.9600 .
C24 N12 1.396(16) .
C24 H24A 0.9600 .
C24 H24B 0.9600 .
C24 H24C 0.9600 .
C25 N12 1.385(9) .
C25 H25A 0.9600 .
C25 H25B 0.9600 .
C25 H25C 0.9600 .
C26 O6 1.159(13) .
C26 N12 1.319(14) .
C26 H26 0.9300 .
Gd1 O1 2.308(6) .
Gd1 O3 2.329(7) .
Gd1 O6 2.340(6) .
Gd1 O2 2.354(6) .
Gd1 O5 2.363(6) .
Gd1 O4 2.376(5) .
Gd1 N3 2.522(7) 1_565
Gd1 N8 2.535(7) .
N3 Gd1 2.522(7) 1_545

loop_
_geom_torsion_atom_site_label_1
_geom_torsion_atom_site_label_2
_geom_torsion_atom_site_label_3
_geom_torsion_atom_site_label_4
_geom_torsion
_geom_torsion_site_symmetry_1
_geom_torsion_site_symmetry_4
N2 C2 Mo1 C1 -64(18) . .
N2 C2 Mo1 C6 128(18) . .
N2 C2 Mo1 C8 -128(18) . .
N2 C2 Mo1 C7 -28(19) . .
N2 C2 Mo1 C3 171(19) . .
N2 C2 Mo1 C4 92(18) . .
N2 C2 Mo1 C5 17(18) . .
N3 C1 Mo1 C2 123(27) . .
N3 C1 Mo1 C6 -68(27) . .
N3 C1 Mo1 C8 -118(27) . .
N3 C1 Mo1 C7 -35(27) . .
N3 C1 Mo1 C3 -175(100) . .
N3 C1 Mo1 C4 82(27) . .
N3 C1 Mo1 C5 43(27) . .
N6 C6 Mo1 C2 -31(82) . .
N6 C6 Mo1 C1 168(100) . .
N6 C6 Mo1 C8 -144(82) . .
N6 C6 Mo1 C7 134(82) . .
N6 C6 Mo1 C3 -72(82) . .
N6 C6 Mo1 C4 6(82) . .
N6 C6 Mo1 C5 69(82) . .
N4 C8 Mo1 C2 -15(12) . .
N4 C8 Mo1 C1 -79(12) . .
N4 C8 Mo1 C6 129(12) . .
N4 C8 Mo1 C7 -156(12) . .
N4 C8 Mo1 C3 48(12) . .
N4 C8 Mo1 C4 83(12) . .
N4 C8 Mo1 C5 -113(12) . .
N5 C7 Mo1 C2 31(15) . .
N5 C7 Mo1 C1 67(15) . .
N5 C7 Mo1 C6 -134(15) . .
N5 C7 Mo1 C8 142(15) . .
N5 C7 Mo1 C3 -179(100) . .
N5 C7 Mo1 C4 -76(15) . .
N5 C7 Mo1 C5 -14(15) . .
N7 C3 Mo1 C2 -135(100) . .
N7 C3 Mo1 C1 164(100) . .
N7 C3 Mo1 C6 21(100) . .
N7 C3 Mo1 C8 106(100) . .
N7 C3 Mo1 C7 64(100) . .
N7 C3 Mo1 C4 -53(100) . .
N7 C3 Mo1 C5 -92(100) . .
N8 C4 Mo1 C2 114(12) . .
N8 C4 Mo1 C1 155(12) . .
N8 C4 Mo1 C6 -44(12) . .
N8 C4 Mo1 C8 5(12) . .
N8 C4 Mo1 C7 -103(12) . .
N8 C4 Mo1 C3 38(12) . .
N8 C4 Mo1 C5 -166(12) . .
N1 C5 Mo1 C2 46(60) . .
N1 C5 Mo1 C1 123(60) . .
N1 C5 Mo1 C6 -97(60) . .
N1 C5 Mo1 C8 155(59) . .
N1 C5 Mo1 C7 -161(60) . .
N1 C5 Mo1 C3 4(60) . .
N1 C5 Mo1 C4 -35(60) . .
Mo1 C1 N3 Gd1 -23(32) . 1_545
Mo1 C4 N8 Gd1 -68(14) . .
O1 Gd1 N8 C4 -20(4) . .
O3 Gd1 N8 C4 57(4) . .
O6 Gd1 N8 C4 -101(4) . .
O2 Gd1 N8 C4 -60(5) . .
O5 Gd1 N8 C4 141(4) . .
O4 Gd1 N8 C4 -161(4) . .
N3 Gd1 N8 C4 94(4) 1_565 .
O5 C15 N9 C17 -177.4(11) . .
O5 C15 N9 C16 -0.9(17) . .
O4 C18 N10 C19 1.8(14) . .
O4 C18 N10 C20 -178.9(9) . .
O2 C21 N11 C22 -13(2) . .
O2 C21 N11 C23 -179.2(16) . .
O6 C26 N12 C25 5(2) . .
O6 C26 N12 C24 -176.3(16) . .
O1 C14 N13 C12 3(3) . .
O1 C14 N13 C13 -170.6(17) . .
O3 C9 N14 C11 -151(7) . .
O3 C9 N14 C10 -27(9) . .
N13 C14 O1 Gd1 -152.4(12) . .
O3 Gd1 O1 C14 -63.3(18) . .
O6 Gd1 O1 C14 89.2(18) . .
O2 Gd1 O1 C14 171.1(19) . .
O5 Gd1 O1 C14 -18(2) . .
O4 Gd1 O1 C14 135.3(17) . .
N3 Gd1 O1 C14 -126.1(17) 1_565 .
N8 Gd1 O1 C14 16.5(18) . .
N11 C21 O2 Gd1 173.4(12) . .
O1 Gd1 O2 C21 162.6(11) . .
O3 Gd1 O2 C21 101.1(11) . .
O6 Gd1 O2 C21 -116.7(11) . .
O5 Gd1 O2 C21 -9.4(13) . .
O4 Gd1 O2 C21 -39.9(11) . .
N3 Gd1 O2 C21 39.7(11) 1_565 .
N8 Gd1 O2 C21 -156.4(10) . .
N14 C9 O3 Gd1 171(4) . .
O1 Gd1 O3 C9 -129(8) . .
O6 Gd1 O3 C9 -175(8) . .
O2 Gd1 O3 C9 -68(8) . .
O5 Gd1 O3 C9 76(8) . .
O4 Gd1 O3 C9 32(8) . .
N3 Gd1 O3 C9 -6(8) 1_565 .
N8 Gd1 O3 C9 152(8) . .
N10 C18 O4 Gd1 178.2(6) . .
O1 Gd1 O4 C18 152.7(7) . .
O3 Gd1 O4 C18 2.6(10) . .
O6 Gd1 O4 C18 -160.2(8) . .
O2 Gd1 O4 C18 117.2(8) . .
O5 Gd1 O4 C18 -43.3(8) . .
N3 Gd1 O4 C18 40.3(8) 1_565 .
N8 Gd1 O4 C18 -103.1(8) . .
N9 C15 O5 Gd1 174.2(7) . .
O1 Gd1 O5 C15 8.7(12) . .
O3 Gd1 O5 C15 52.9(10) . .
O6 Gd1 O5 C15 -88.2(10) . .
O2 Gd1 O5 C15 175.3(9) . .
O4 Gd1 O5 C15 -153.7(10) . .
N3 Gd1 O5 C15 127.6(10) 1_565 .
N8 Gd1 O5 C15 -25.8(9) . .
N12 C26 O6 Gd1 -164.5(9) . .
O1 Gd1 O6 C26 103.4(14) . .
O3 Gd1 O6 C26 148.3(13) . .
O2 Gd1 O6 C26 28.5(13) . .
O5 Gd1 O6 C26 -112.3(13) . .
O4 Gd1 O6 C26 -48.5(13) . .
N3 Gd1 O6 C26 -12.7(15) 1_565 .
N8 Gd1 O6 C26 -177.0(14) . .
